data_7022256
loop_
_publ_author_name
'Baranoff, Etienne'
'Bolink, Henk J.'
'Constable, Edwin C.'
'Delgado, Manuel'
'H\"aussinger, Daniel'
'Housecroft, Catherine E.'
'Nazeeruddin, Mohammad K.'
'Neuburger, Markus'
'Ort\'i, Enrique'
'Schneider, Gabriel E.'
'Tordera, Daniel'
'Walliser, Roch\'e M'
'Zampese, Jennifer A.'

_publ_section_title
;
 Tuning the photophysical properties of cationic iridium(III) complexes
 containing cyclometallated 1-(2,4-difluorophenyl)-1H-pyrazole through
 functionalized 2,2'-bipyridine ligands: blue but not blue enough.
;
_journal_issue 4
_journal_name_full 'Dalton transactions (Cambridge, England : 2003)'
_journal_page_first 1073
_journal_page_last 1087
_journal_paper_doi 10.1039/c2dt32160b
_journal_volume 42
_journal_year 2013
_chemical_formula_moiety 'C36 H20 Cl2 F8 Ir2 N8, C H2 Cl2'
_chemical_formula_sum 'C37 H22 Cl4 F8 Ir2 N8'
_chemical_formula_weight 1256.87
_chemical_name_systematic
;
?
;
_space_group_IT_number 2
_symmetry_cell_setting triclinic
_symmetry_space_group_name_Hall '-P 1'
_symmetry_space_group_name_H-M 'P -1'
_atom_sites_solution_hydrogens geom
_atom_sites_solution_primary direct
_atom_sites_solution_secondary difmap
_audit_creation_method SHELXL-97
_cell_angle_alpha 80.37(2)
_cell_angle_beta 84.700(19)
_cell_angle_gamma 65.47(2)
_cell_formula_units_Z 2
_cell_length_a 10.753(3)
_cell_length_b 12.323(4)
_cell_length_c 16.058(4)
_cell_measurement_reflns_used 1745
_cell_measurement_temperature 173(2)
_cell_measurement_theta_max 69.06
_cell_measurement_theta_min 6.56
_cell_volume 1907.9(10)
_computing_cell_refinement 'Stoe IPDS'
_computing_data_collection 'Stoe IPDS'
_computing_data_reduction 'Stoe IPDS'
_computing_molecular_graphics 'Bruker SHELXTL'
_computing_publication_material 'Bruker SHELXTL'
_computing_structure_refinement 'SHELXL-97 (Sheldrick, 1997)'
_computing_structure_solution 'SHELXS-97 (Sheldrick, 1990)'
_diffrn_ambient_temperature 173(2)
_diffrn_measured_fraction_theta_full 0.999
_diffrn_measured_fraction_theta_max 0.999
_diffrn_measurement_device_type 'Stoe IPDS'
_diffrn_measurement_method '\w scans'
_diffrn_radiation_monochromator graphite
_diffrn_radiation_source 'fine-focus sealed tube'
_diffrn_radiation_type MoK\a
_diffrn_radiation_wavelength 0.71073
_diffrn_reflns_av_R_equivalents 0.0755
_diffrn_reflns_av_sigmaI/netI 0.0559
_diffrn_reflns_limit_h_max 13
_diffrn_reflns_limit_h_min -13
_diffrn_reflns_limit_k_max 15
_diffrn_reflns_limit_k_min -15
_diffrn_reflns_limit_l_max 20
_diffrn_reflns_limit_l_min -19
_diffrn_reflns_number 20996
_diffrn_reflns_theta_full 27.00
_diffrn_reflns_theta_max 27.00
_diffrn_reflns_theta_min 2.57
_exptl_absorpt_coefficient_mu 7.329
_exptl_absorpt_correction_T_max 0.7107
_exptl_absorpt_correction_T_min 0.3219
_exptl_absorpt_correction_type multi-scan
_exptl_absorpt_process_details '(Blessing 1951)'
_exptl_crystal_colour yellow
_exptl_crystal_density_diffrn 2.188
_exptl_crystal_density_method 'not measured'
_exptl_crystal_description block
_exptl_crystal_F_000 1188
_exptl_crystal_size_max 0.20
_exptl_crystal_size_mid 0.10
_exptl_crystal_size_min 0.05
_refine_diff_density_max 3.250
_refine_diff_density_min -2.273
_refine_diff_density_rms 0.208
_refine_ls_extinction_method none
_refine_ls_goodness_of_fit_ref 1.098
_refine_ls_hydrogen_treatment constr
_refine_ls_matrix_type full
_refine_ls_number_parameters 532
_refine_ls_number_reflns 8332
_refine_ls_number_restraints 0
_refine_ls_restrained_S_all 1.098
_refine_ls_R_factor_all 0.0476
_refine_ls_R_factor_gt 0.0399
_refine_ls_shift/su_max 0.001
_refine_ls_shift/su_mean 0.000
_refine_ls_structure_factor_coef Fsqd
_refine_ls_weighting_details 'calc w=1/[\s^2^(Fo^2^)+(0.0578P)^2^+0.7745P] where P=(Fo^2^+2Fc^2^)/3'
_refine_ls_weighting_scheme calc
_refine_ls_wR_factor_gt 0.0980
_refine_ls_wR_factor_ref 0.1018
_reflns_number_gt 7239
_reflns_number_total 8332
_reflns_threshold_expression >2sigma(I)
_cod_data_source_file c2dt32160b.txt
_cod_data_source_block gs52
_cod_depositor_comments
;
The following automatic conversions were performed:

'_symmetry_cell_setting' value 'Triclinic' changed to 'triclinic'
according to /home/saulius/struct/CIF-dictionaries/cif_core.dic
dictionary named 'cif_core.dic' version 2.4.2 from 2011-04-26.

Automatic conversion script
Id: cif_fix_values 1891 2012-01-12 08:04:46Z andrius 
;
_cod_original_cell_volume 1907.9(9)
_cod_original_sg_symbol_Hall -P1
_cod_original_sg_symbol_H-M P-1
_cod_database_code 7022256

loop_
_symmetry_equiv_pos_as_xyz
'x, y, z'
'-x, -y, -z'

loop_
_atom_site_label
_atom_site_type_symbol
_atom_site_fract_x
_atom_site_fract_y
_atom_site_fract_z
_atom_site_U_iso_or_equiv
_atom_site_adp_type
_atom_site_occupancy
_atom_site_symmetry_multiplicity
_atom_site_calc_flag
_atom_site_refinement_flags
Ir1 Ir 0.40124(2) 0.326742(18) 0.272104(13) 0.01737(7) Uani 1 1 d .
Ir2 Ir 0.75175(2) 0.098016(18) 0.237263(12) 0.01692(7) Uani 1 1 d .
Cl1 Cl 0.51288(14) 0.11160(13) 0.24814(9) 0.0229(3) Uani 1 1 d .
Cl2 Cl 0.63709(14) 0.31713(13) 0.24709(10) 0.0236(3) Uani 1 1 d .
N1 N 0.3599(5) 0.3803(5) 0.1476(3) 0.0225(10) Uani 1 1 d .
N2 N 0.2351(5) 0.3902(5) 0.1266(3) 0.0221(10) Uani 1 1 d .
F1 F -0.0823(4) 0.3296(5) 0.4026(3) 0.0490(12) Uani 1 1 d .
F2 F -0.0365(5) 0.4168(4) 0.1096(3) 0.0426(10) Uani 1 1 d .
C1 C 0.4221(8) 0.4041(6) 0.0770(4) 0.0307(14) Uani 1 1 d .
H1A H 0.5107 0.4044 0.0731 0.037 Uiso 1 1 calc R
C2 C 0.3376(9) 0.4293(8) 0.0078(5) 0.0450(19) Uani 1 1 d .
H2A H 0.3578 0.4489 -0.0502 0.054 Uiso 1 1 calc R
C3 C 0.2219(9) 0.4196(8) 0.0415(5) 0.0407(17) Uani 1 1 d .
H3A H 0.1448 0.4313 0.0109 0.049 Uiso 1 1 calc R
C4 C 0.1516(6) 0.3716(5) 0.1953(4) 0.0218(11) Uani 1 1 d .
C5 C 0.2082(6) 0.3428(5) 0.2753(4) 0.0206(11) Uani 1 1 d .
C6 C 0.1270(6) 0.3293(6) 0.3455(4) 0.0243(12) Uani 1 1 d .
H6A H 0.1621 0.3096 0.4007 0.029 Uiso 1 1 calc R
C7 C -0.0038(6) 0.3447(6) 0.3338(5) 0.0301(14) Uani 1 1 d .
C8 C -0.0637(6) 0.3740(6) 0.2566(5) 0.0307(14) Uani 1 1 d .
H8A H -0.1551 0.3838 0.2511 0.037 Uiso 1 1 calc R
C9 C 0.0169(7) 0.3883(6) 0.1876(4) 0.0273(13) Uani 1 1 d .
N3 N 0.4209(5) 0.2813(5) 0.3993(3) 0.0244(10) Uani 1 1 d .
N4 N 0.3871(6) 0.3768(6) 0.4420(4) 0.0347(13) Uani 1 1 d .
F3 F 0.2261(7) 0.8095(4) 0.2341(5) 0.0743(19) Uani 1 1 d .
F4 F 0.3346(6) 0.5925(6) 0.5057(4) 0.0646(17) Uani 1 1 d .
C10 C 0.4425(7) 0.1851(8) 0.4558(4) 0.0378(16) Uani 1 1 d .
H10A H 0.4662 0.1063 0.4428 0.045 Uiso 1 1 calc R
C11 C 0.4259(10) 0.2143(10) 0.5360(5) 0.053(2) Uani 1 1 d .
H11A H 0.4386 0.1607 0.5875 0.064 Uiso 1 1 calc R
C12 C 0.3876(9) 0.3362(11) 0.5268(5) 0.052(2) Uani 1 1 d .
H12A H 0.3653 0.3840 0.5712 0.063 Uiso 1 1 calc R
C13 C 0.3466(7) 0.4897(7) 0.3915(5) 0.0326(15) Uani 1 1 d .
C14 C 0.3378(6) 0.4900(6) 0.3045(4) 0.0250(12) Uani 1 1 d .
C15 C 0.2965(7) 0.5997(6) 0.2515(5) 0.0304(14) Uani 1 1 d .
H15A H 0.2882 0.6035 0.1926 0.036 Uiso 1 1 calc R
C16 C 0.2677(9) 0.7032(7) 0.2864(6) 0.047(2) Uani 1 1 d .
C17 C 0.2775(10) 0.7043(8) 0.3706(7) 0.055(2) Uani 1 1 d .
H17A H 0.2563 0.7772 0.3924 0.066 Uiso 1 1 calc R
C18 C 0.3195(9) 0.5954(8) 0.4221(6) 0.046(2) Uani 1 1 d .
N5 N 0.7747(5) 0.0546(5) 0.3632(3) 0.0214(10) Uani 1 1 d .
N6 N 0.8340(6) -0.0663(5) 0.3916(3) 0.0261(11) Uani 1 1 d .
F5 F 0.9552(6) -0.3419(4) 0.1361(3) 0.0486(12) Uani 1 1 d .
F6 F 0.9460(5) -0.3218(4) 0.4252(3) 0.0451(11) Uani 1 1 d .
C19 C 0.7617(7) 0.1115(7) 0.4286(4) 0.0311(14) Uani 1 1 d .
H19A H 0.7228 0.1964 0.4277 0.037 Uiso 1 1 calc R
C20 C 0.8153(9) 0.0249(8) 0.4998(5) 0.0404(17) Uani 1 1 d .
H20A H 0.8200 0.0406 0.5551 0.049 Uiso 1 1 calc R
C21 C 0.8589(8) -0.0851(8) 0.4749(5) 0.0404(17) Uani 1 1 d .
H21A H 0.8992 -0.1609 0.5094 0.048 Uiso 1 1 calc R
C22 C 0.8648(6) -0.1420(6) 0.3289(4) 0.0240(12) Uani 1 1 d .
C23 C 0.8357(6) -0.0816(5) 0.2451(4) 0.0211(11) Uani 1 1 d .
C24 C 0.8662(6) -0.1517(6) 0.1812(4) 0.0266(13) Uani 1 1 d .
H24A H 0.8477 -0.1148 0.1243 0.032 Uiso 1 1 calc R
C25 C 0.9239(7) -0.2758(6) 0.2006(4) 0.0298(13) Uani 1 1 d .
C26 C 0.9518(8) -0.3355(6) 0.2814(5) 0.0359(15) Uani 1 1 d .
H26A H 0.9914 -0.4211 0.2928 0.043 Uiso 1 1 calc R
N7 N 0.7533(6) 0.1322(5) 0.1097(3) 0.0230(10) Uani 1 1 d .
N8 N 0.8676(6) 0.1433(5) 0.0737(3) 0.0256(11) Uani 1 1 d .
F7 F 1.2622(4) 0.0348(4) 0.3050(3) 0.0405(10) Uani 1 1 d .
F8 F 1.1248(5) 0.1515(5) 0.0240(3) 0.0425(11) Uani 1 1 d .
C27 C 0.9198(7) -0.2660(6) 0.3447(5) 0.0325(14) Uani 1 1 d .
C28 C 0.6742(7) 0.1455(6) 0.0477(4) 0.0279(13) Uani 1 1 d .
H28A H 0.5885 0.1394 0.0549 0.033 Uiso 1 1 calc R
C29 C 0.7336(8) 0.1696(8) -0.0301(4) 0.0399(18) Uani 1 1 d .
H29A H 0.6969 0.1845 -0.0845 0.048 Uiso 1 1 calc R
C30 C 0.8559(8) 0.1673(8) -0.0112(4) 0.0369(16) Uani 1 1 d .
H30A H 0.9214 0.1802 -0.0508 0.044 Uiso 1 1 calc R
C31 C 0.9709(6) 0.1217(6) 0.1310(4) 0.0225(11) Uani 1 1 d .
C32 C 0.9387(6) 0.0943(5) 0.2167(4) 0.0185(10) Uani 1 1 d .
C33 C 1.0383(6) 0.0682(5) 0.2743(4) 0.0219(11) Uani 1 1 d .
H33A H 1.0203 0.0509 0.3329 0.026 Uiso 1 1 calc R
C34 C 1.1632(6) 0.0673(6) 0.2469(4) 0.0245(12) Uani 1 1 d .
C35 C 1.1975(7) 0.0954(6) 0.1636(5) 0.0284(13) Uani 1 1 d .
H35A H 1.2845 0.0956 0.1470 0.034 Uiso 1 1 calc R
C36 C 1.0972(7) 0.1231(6) 0.1058(4) 0.0285(13) Uani 1 1 d .
C100 C 0.5509(10) 0.8240(9) 0.2034(6) 0.052(2) Uani 1 1 d .
H10B H 0.6080 0.8495 0.2339 0.063 Uiso 1 1 calc R
H10C H 0.4553 0.8627 0.2244 0.063 Uiso 1 1 calc R
Cl10 Cl 0.5595(3) 0.8746(3) 0.09450(17) 0.0611(6) Uani 1 1 d .
Cl11 Cl 0.6063(3) 0.6678(2) 0.2261(2) 0.0685(7) Uani 1 1 d .

loop_
_atom_site_aniso_label
_atom_site_aniso_U_11
_atom_site_aniso_U_22
_atom_site_aniso_U_33
_atom_site_aniso_U_23
_atom_site_aniso_U_13
_atom_site_aniso_U_12
Ir1 0.01320(11) 0.01930(12) 0.02036(12) -0.00094(8) -0.00266(8) -0.00760(9)
Ir2 0.01335(12) 0.01920(12) 0.01873(11) -0.00088(8) -0.00216(8) -0.00747(9)
Cl1 0.0162(6) 0.0222(7) 0.0323(7) -0.0025(6) -0.0026(5) -0.0097(5)
Cl2 0.0147(6) 0.0226(7) 0.0355(7) -0.0054(6) -0.0005(5) -0.0091(5)
N1 0.016(2) 0.019(2) 0.030(3) 0.004(2) -0.0069(19) -0.0058(19)
N2 0.019(2) 0.026(3) 0.019(2) 0.0039(19) -0.0088(18) -0.008(2)
F1 0.025(2) 0.068(3) 0.054(3) 0.010(2) 0.0056(19) -0.027(2)
F2 0.038(2) 0.045(3) 0.046(2) 0.007(2) -0.026(2) -0.018(2)
C1 0.038(4) 0.033(3) 0.019(3) 0.003(2) -0.003(3) -0.015(3)
C2 0.048(5) 0.054(5) 0.027(3) 0.006(3) -0.002(3) -0.019(4)
C3 0.046(4) 0.046(4) 0.027(3) 0.010(3) -0.019(3) -0.018(4)
C4 0.018(3) 0.015(3) 0.029(3) -0.003(2) -0.006(2) -0.003(2)
C5 0.010(2) 0.016(3) 0.035(3) -0.003(2) -0.003(2) -0.005(2)
C6 0.021(3) 0.024(3) 0.027(3) 0.002(2) -0.001(2) -0.011(2)
C7 0.015(3) 0.028(3) 0.043(4) 0.005(3) -0.001(3) -0.009(2)
C8 0.014(3) 0.026(3) 0.052(4) 0.004(3) -0.011(3) -0.009(2)
C9 0.025(3) 0.021(3) 0.033(3) 0.007(2) -0.016(3) -0.007(2)
N3 0.016(2) 0.030(3) 0.025(2) 0.000(2) -0.0057(19) -0.008(2)
N4 0.032(3) 0.053(4) 0.023(3) -0.013(3) 0.002(2) -0.020(3)
F3 0.093(5) 0.024(2) 0.095(5) -0.010(3) 0.025(4) -0.018(3)
F4 0.072(4) 0.090(4) 0.055(3) -0.048(3) 0.021(3) -0.047(3)
C10 0.024(3) 0.053(5) 0.029(3) 0.011(3) -0.007(3) -0.013(3)
C11 0.049(5) 0.075(7) 0.033(4) 0.012(4) -0.003(3) -0.028(5)
C12 0.044(5) 0.096(8) 0.024(3) -0.010(4) -0.001(3) -0.035(5)
C13 0.023(3) 0.044(4) 0.039(4) -0.017(3) 0.004(3) -0.019(3)
C14 0.014(3) 0.028(3) 0.035(3) -0.010(3) 0.005(2) -0.010(2)
C15 0.024(3) 0.024(3) 0.043(4) -0.004(3) 0.003(3) -0.010(3)
C16 0.053(5) 0.031(4) 0.062(5) -0.014(4) 0.019(4) -0.024(4)
C17 0.050(5) 0.042(5) 0.078(7) -0.035(5) 0.025(5) -0.019(4)
C18 0.046(5) 0.058(5) 0.051(5) -0.035(4) 0.018(4) -0.032(4)
N5 0.016(2) 0.019(2) 0.025(2) 0.0019(19) -0.0031(19) -0.0046(19)
N6 0.026(3) 0.030(3) 0.022(2) 0.003(2) -0.003(2) -0.014(2)
F5 0.067(3) 0.029(2) 0.045(3) -0.014(2) 0.004(2) -0.013(2)
F6 0.058(3) 0.033(2) 0.036(2) 0.0130(18) -0.014(2) -0.014(2)
C19 0.031(3) 0.038(4) 0.027(3) -0.004(3) -0.006(3) -0.015(3)
C20 0.047(4) 0.049(5) 0.026(3) -0.002(3) -0.013(3) -0.019(4)
C21 0.040(4) 0.046(4) 0.031(3) 0.006(3) -0.012(3) -0.015(4)
C22 0.023(3) 0.024(3) 0.025(3) 0.000(2) -0.001(2) -0.011(2)
C23 0.015(3) 0.025(3) 0.026(3) 0.000(2) -0.001(2) -0.011(2)
C24 0.020(3) 0.027(3) 0.034(3) -0.001(3) 0.002(2) -0.013(3)
C25 0.025(3) 0.025(3) 0.037(3) -0.006(3) 0.000(3) -0.007(3)
C26 0.031(4) 0.024(3) 0.048(4) 0.003(3) -0.005(3) -0.009(3)
N7 0.028(3) 0.026(3) 0.020(2) -0.002(2) -0.001(2) -0.016(2)
N8 0.024(3) 0.037(3) 0.021(2) -0.001(2) 0.001(2) -0.019(2)
F7 0.023(2) 0.058(3) 0.041(2) 0.008(2) -0.0137(17) -0.021(2)
F8 0.038(2) 0.067(3) 0.028(2) -0.003(2) 0.0083(17) -0.030(2)
C27 0.028(3) 0.025(3) 0.039(4) 0.010(3) -0.008(3) -0.008(3)
C28 0.029(3) 0.037(4) 0.021(3) 0.004(2) -0.010(2) -0.018(3)
C29 0.037(4) 0.062(5) 0.022(3) 0.003(3) -0.008(3) -0.023(4)
C30 0.036(4) 0.060(5) 0.019(3) 0.001(3) -0.005(3) -0.025(4)
C31 0.018(3) 0.026(3) 0.025(3) -0.007(2) 0.000(2) -0.009(2)
C32 0.014(2) 0.014(2) 0.025(3) -0.002(2) 0.003(2) -0.005(2)
C33 0.019(3) 0.026(3) 0.023(3) -0.006(2) -0.001(2) -0.011(2)
C34 0.013(3) 0.028(3) 0.030(3) 0.000(2) -0.005(2) -0.006(2)
C35 0.019(3) 0.028(3) 0.040(4) -0.008(3) 0.006(3) -0.012(3)
C36 0.028(3) 0.036(3) 0.025(3) -0.006(3) 0.007(2) -0.017(3)
C100 0.041(5) 0.061(6) 0.063(6) -0.029(5) 0.013(4) -0.025(4)
Cl10 0.0569(14) 0.0764(17) 0.0598(13) -0.0115(12) -0.0139(11) -0.0337(13)
Cl11 0.0624(16) 0.0590(15) 0.0849(19) -0.0161(14) 0.0057(14) -0.0249(13)

loop_
_atom_type_symbol
_atom_type_description
_atom_type_scat_dispersion_real
_atom_type_scat_dispersion_imag
_atom_type_scat_source
C C 0.0033 0.0016 'International Tables Vol C Tables 4.2.6.8 and 6.1.1.4'
H H 0.0000 0.0000 'International Tables Vol C Tables 4.2.6.8 and 6.1.1.4'
N N 0.0061 0.0033 'International Tables Vol C Tables 4.2.6.8 and 6.1.1.4'
F F 0.0171 0.0103 'International Tables Vol C Tables 4.2.6.8 and 6.1.1.4'
P P 0.1023 0.0942 'International Tables Vol C Tables 4.2.6.8 and 6.1.1.4'
Ir Ir -1.4442 7.9887 'International Tables Vol C Tables 4.2.6.8 and 6.1.1.4'
Cl Cl 0.1484 0.1585 'International Tables Vol C Tables 4.2.6.8 and 6.1.1.4'

loop_
_geom_angle_atom_site_label_1
_geom_angle_atom_site_label_2
_geom_angle_atom_site_label_3
_geom_angle
C14 Ir1 C5 90.3(2)
C14 Ir1 N1 96.8(2)
C5 Ir1 N1 80.5(2)
C14 Ir1 N3 80.7(3)
C5 Ir1 N3 93.9(2)
N1 Ir1 N3 173.9(2)
C14 Ir1 Cl2 90.27(17)
C5 Ir1 Cl2 172.13(19)
N1 Ir1 Cl2 91.62(15)
N3 Ir1 Cl2 93.95(15)
C14 Ir1 Cl1 170.34(19)
C5 Ir1 Cl1 97.01(17)
N1 Ir1 Cl1 90.66(15)
N3 Ir1 Cl1 92.39(16)
Cl2 Ir1 Cl1 83.39(5)
C32 Ir2 C23 88.2(2)
C32 Ir2 N5 93.1(2)
C23 Ir2 N5 80.8(2)
C32 Ir2 N7 80.6(2)
C23 Ir2 N7 96.2(2)
N5 Ir2 N7 173.2(2)
C32 Ir2 Cl2 95.35(16)
C23 Ir2 Cl2 172.49(17)
N5 Ir2 Cl2 92.36(15)
N7 Ir2 Cl2 90.95(16)
C32 Ir2 Cl1 174.34(17)
C23 Ir2 Cl1 93.69(16)
N5 Ir2 Cl1 92.48(15)
N7 Ir2 Cl1 93.84(15)
Cl2 Ir2 Cl1 83.45(5)
Ir2 Cl1 Ir1 96.10(5)
Ir2 Cl2 Ir1 96.58(5)
C1 N1 N2 107.1(5)
C1 N1 Ir1 138.3(5)
N2 N1 Ir1 114.4(4)
C3 N2 N1 109.3(5)
C3 N2 C4 135.6(6)
N1 N2 C4 115.1(5)
N1 C1 C2 109.9(6)
N1 C1 H1A 125.0
C2 C1 H1A 125.0
C3 C2 C1 105.4(7)
C3 C2 H2A 127.3
C1 C2 H2A 127.3
C2 C3 N2 108.2(6)
C2 C3 H3A 125.9
N2 C3 H3A 125.9
C9 C4 C5 120.1(6)
C9 C4 N2 123.7(6)
C5 C4 N2 116.1(5)
C6 C5 C4 118.2(5)
C6 C5 Ir1 128.3(5)
C4 C5 Ir1 113.5(4)
C7 C6 C5 119.0(6)
C7 C6 H6A 120.5
C5 C6 H6A 120.5
F1 C7 C6 118.8(6)
F1 C7 C8 116.5(6)
C6 C7 C8 124.7(6)
C7 C8 C9 115.8(6)
C7 C8 H8A 122.1
C9 C8 H8A 122.1
F2 C9 C8 118.5(6)
F2 C9 C4 119.3(6)
C8 C9 C4 122.2(6)
C10 N3 N4 107.5(6)
C10 N3 Ir1 137.7(5)
N4 N3 Ir1 114.2(4)
N3 N4 C12 108.3(7)
N3 N4 C13 115.3(5)
C12 N4 C13 135.9(7)
N3 C10 C11 110.6(8)
N3 C10 H10A 124.7
C11 C10 H10A 124.7
C12 C11 C10 106.1(7)
C12 C11 H11A 127.0
C10 C11 H11A 127.0
C11 C12 N4 107.5(8)
C11 C12 H12A 126.2
N4 C12 H12A 126.2
C18 C13 N4 124.0(7)
C18 C13 C14 120.2(8)
N4 C13 C14 115.8(6)
C15 C14 C13 118.3(6)
C15 C14 Ir1 127.8(5)
C13 C14 Ir1 113.7(5)
C16 C15 C14 118.7(7)
C16 C15 H15A 120.7
C14 C15 H15A 120.7
F3 C16 C17 118.3(7)
F3 C16 C15 117.9(8)
C17 C16 C15 123.8(8)
C16 C17 C18 117.0(7)
C16 C17 H17A 121.5
C18 C17 H17A 121.5
F4 C18 C17 118.7(7)
F4 C18 C13 119.3(9)
C17 C18 C13 122.0(8)
C19 N5 N6 107.1(5)
C19 N5 Ir2 137.3(5)
N6 N5 Ir2 115.1(4)
C21 N6 N5 110.2(6)
C21 N6 C22 134.3(6)
N5 N6 C22 115.2(5)
N5 C19 C20 108.4(6)
N5 C19 H19A 125.8
C20 C19 H19A 125.8
C21 C20 C19 107.3(6)
C21 C20 H20A 126.3
C19 C20 H20A 126.3
N6 C21 C20 106.9(7)
N6 C21 H21A 126.6
C20 C21 H21A 126.6
C27 C22 N6 124.3(6)
C27 C22 C23 120.4(6)
N6 C22 C23 115.3(5)
C24 C23 C22 117.5(6)
C24 C23 Ir2 129.0(5)
C22 C23 Ir2 113.6(4)
C23 C24 C25 119.7(6)
C23 C24 H24A 120.2
C25 C24 H24A 120.2
F5 C25 C26 118.4(6)
F5 C25 C24 118.1(6)
C26 C25 C24 123.5(7)
C27 C26 C25 116.8(6)
C27 C26 H26A 121.6
C25 C26 H26A 121.6
C28 N7 N8 106.9(5)
C28 N7 Ir2 138.1(4)
N8 N7 Ir2 114.9(4)
C30 N8 N7 109.3(5)
C30 N8 C31 135.5(6)
N7 N8 C31 115.1(5)
F6 C27 C26 118.4(6)
F6 C27 C22 119.4(7)
C26 C27 C22 122.1(6)
N7 C28 C29 110.5(6)
N7 C28 H28A 124.8
C29 C28 H28A 124.8
C30 C29 C28 105.1(6)
C30 C29 H29A 127.5
C28 C29 H29A 127.5
N8 C30 C29 108.1(6)
N8 C30 H30A 125.9
C29 C30 H30A 125.9
C36 C31 C32 121.3(6)
C36 C31 N8 123.4(6)
C32 C31 N8 115.2(5)
C33 C32 C31 117.1(5)
C33 C32 Ir2 128.9(4)
C31 C32 Ir2 113.9(4)
C34 C33 C32 120.0(6)
C34 C33 H33A 120.0
C32 C33 H33A 120.0
F7 C34 C33 118.6(6)
F7 C34 C35 117.0(5)
C33 C34 C35 124.4(6)
C34 C35 C36 115.8(6)
C34 C35 H35A 122.1
C36 C35 H35A 122.1
F8 C36 C35 118.3(6)
F8 C36 C31 120.2(6)
C35 C36 C31 121.5(6)
Cl11 C100 Cl10 112.8(5)
Cl11 C100 H10B 109.0
Cl10 C100 H10B 109.0
Cl11 C100 H10C 109.0
Cl10 C100 H10C 109.0
H10B C100 H10C 107.8

loop_
_geom_bond_atom_site_label_1
_geom_bond_atom_site_label_2
_geom_bond_distance
Ir1 C14 1.982(6)
Ir1 C5 1.999(5)
Ir1 N1 2.028(5)
Ir1 N3 2.032(5)
Ir1 Cl2 2.4870(15)
Ir1 Cl1 2.4962(17)
Ir2 C32 1.989(5)
Ir2 C23 2.000(6)
Ir2 N5 2.014(5)
Ir2 N7 2.022(5)
Ir2 Cl2 2.4856(17)
Ir2 Cl1 2.4951(15)
N1 C1 1.315(8)
N1 N2 1.365(7)
N2 C3 1.359(8)
N2 C4 1.407(8)
F1 C7 1.363(8)
F2 C9 1.357(7)
C1 C2 1.412(10)
C1 H1A 0.9500
C2 C3 1.354(12)
C2 H2A 0.9500
C3 H3A 0.9500
C4 C9 1.389(8)
C4 C5 1.400(8)
C5 C6 1.392(8)
C6 C7 1.366(9)
C6 H6A 0.9500
C7 C8 1.374(10)
C8 C9 1.376(10)
C8 H8A 0.9500
N3 C10 1.317(9)
N3 N4 1.362(8)
N4 C12 1.370(10)
N4 C13 1.402(10)
F3 C16 1.355(11)
F4 C18 1.360(10)
C10 C11 1.371(12)
C10 H10A 0.9500
C11 C12 1.368(15)
C11 H11A 0.9500
C12 H12A 0.9500
C13 C18 1.376(10)
C13 C14 1.409(10)
C14 C15 1.391(10)
C15 C16 1.384(10)
C15 H15A 0.9500
C16 C17 1.369(14)
C17 C18 1.372(14)
C17 H17A 0.9500
N5 C19 1.324(8)
N5 N6 1.369(7)
N6 C21 1.350(9)
N6 C22 1.411(8)
F5 C25 1.357(8)
F6 C27 1.353(8)
C19 C20 1.407(10)
C19 H19A 0.9500
C20 C21 1.355(12)
C20 H20A 0.9500
C21 H21A 0.9500
C22 C27 1.377(9)
C22 C23 1.419(8)
C23 C24 1.379(9)
C24 C25 1.382(9)
C24 H24A 0.9500
C25 C26 1.373(10)
C26 C27 1.367(11)
C26 H26A 0.9500
N7 C28 1.315(8)
N7 N8 1.358(7)
N8 C30 1.352(8)
N8 C31 1.419(8)
F7 C34 1.367(7)
F8 C36 1.341(7)
C28 C29 1.394(9)
C28 H28A 0.9500
C29 C30 1.364(10)
C29 H29A 0.9500
C30 H30A 0.9500
C31 C36 1.386(8)
C31 C32 1.408(8)
C32 C33 1.379(8)
C33 C34 1.369(8)
C33 H33A 0.9500
C34 C35 1.381(9)
C35 C36 1.383(10)
C35 H35A 0.9500
C100 Cl11 1.746(10)
C100 Cl10 1.763(11)
C100 H10B 0.9900
C100 H10C 0.9900
